data_7211323
loop_
_publ_author_name
'Tong, Yu-Zhang'
'Wang, Qing-Lun'
'Su, Cheng-Yun'
'Ma, Yue'
'Ren, Shi'
'Xu, Gong-Feng'
'Yang, Guang-Ming'
'Cheng, Peng'
'Liao, Dai-Zheng'

_publ_section_title
;
 Nine cyanide-bridged bimetallic magnetic chains derived from
 octacyanomolybdate(v) and lanthanide(iii) building blocks
;
_journal_issue 46
_journal_name_full CrystEngComm
_journal_page_first 9906
_journal_paper_doi 10.1039/c3ce41048j
_journal_volume 15
_journal_year 2013
_chemical_formula_sum 'C26 H42 Mo N14 O6 Pr'
_chemical_formula_weight 883.59
_chemical_name_systematic
;
?
;
_space_group_IT_number 4
_symmetry_space_group_name_Hall 'P 2yb'
_symmetry_space_group_name_H-M 'P 1 21 1'
_atom_sites_solution_hydrogens geom
_atom_sites_solution_primary direct
_atom_sites_solution_secondary difmap
_audit_creation_method SHELXL-97
_cell_angle_alpha 90.00
_cell_angle_beta 97.87(3)
_cell_angle_gamma 90.00
_cell_formula_units_Z 2
_cell_length_a 10.280(2)
_cell_length_b 16.992(3)
_cell_length_c 11.204(2)
_cell_measurement_temperature 293(2)
_cell_measurement_theta_max 25.00
_cell_measurement_theta_min 2.79
_cell_volume 1938.7(6)
_computing_structure_refinement 'SHELXL-97 (Sheldrick, 1997)'
_computing_structure_solution 'SHELXS-97 (Sheldrick, 1990)'
_diffrn_ambient_temperature 293(2)
_diffrn_measured_fraction_theta_full 0.997
_diffrn_measured_fraction_theta_max 0.997
_diffrn_radiation_monochromator graphite
_diffrn_radiation_source 'fine-focus sealed tube'
_diffrn_radiation_type MoK\a
_diffrn_radiation_wavelength 0.71073
_diffrn_reflns_av_R_equivalents 0.0617
_diffrn_reflns_av_sigmaI/netI 0.0837
_diffrn_reflns_limit_h_max 10
_diffrn_reflns_limit_h_min -12
_diffrn_reflns_limit_k_max 20
_diffrn_reflns_limit_k_min -20
_diffrn_reflns_limit_l_max 13
_diffrn_reflns_limit_l_min -13
_diffrn_reflns_number 15803
_diffrn_reflns_theta_full 25.00
_diffrn_reflns_theta_max 25.00
_diffrn_reflns_theta_min 2.79
_exptl_absorpt_coefficient_mu 1.619
_exptl_absorpt_correction_T_max 0.8294
_exptl_absorpt_correction_T_min 0.7593
_exptl_absorpt_correction_type multi-scan
_exptl_absorpt_process_details SADABS
_exptl_crystal_colour yellow
_exptl_crystal_density_diffrn 1.514
_exptl_crystal_density_meas ?
_exptl_crystal_density_method 'not measured'
_exptl_crystal_description block
_exptl_crystal_F_000 890
_exptl_crystal_size_max 0.18
_exptl_crystal_size_mid 0.14
_exptl_crystal_size_min 0.12
_refine_diff_density_max 1.570
_refine_diff_density_min -1.140
_refine_diff_density_rms 0.148
_refine_ls_abs_structure_details 'Flack H D (1983), Acta Cryst. A39, 876-881'
_refine_ls_abs_structure_Flack -0.014(18)
_refine_ls_extinction_method none
_refine_ls_goodness_of_fit_ref 1.074
_refine_ls_hydrogen_treatment constr
_refine_ls_matrix_type full
_refine_ls_number_parameters 445
_refine_ls_number_reflns 6621
_refine_ls_number_restraints 56
_refine_ls_restrained_S_all 1.084
_refine_ls_R_factor_all 0.0554
_refine_ls_R_factor_gt 0.0514
_refine_ls_shift/su_max 0.009
_refine_ls_shift/su_mean 0.000
_refine_ls_structure_factor_coef Fsqd
_refine_ls_weighting_details 'calc w=1/[\s^2^(Fo^2^)+(0.0681P)^2^+0.0000P] where P=(Fo^2^+2Fc^2^)/3'
_refine_ls_weighting_scheme calc
_refine_ls_wR_factor_gt 0.1275
_refine_ls_wR_factor_ref 0.1303
_reflns_number_gt 6058
_reflns_number_total 6621
_reflns_threshold_expression >2sigma(I)
_cod_data_source_file c3ce41048j.txt
_cod_data_source_block shelxl
_cod_depositor_comments
;
The following automatic conversions were performed:

'_exptl_crystal_density_meas' value 'none' was changed to '?' - the
value is perceived as not measured.

Automatic conversion script
Id: cif_fix_values 3008 2015-01-20 13:52:24Z robertas 
;
_cod_original_sg_symbol_H-M P21
_cod_database_code 7211323

loop_
_symmetry_equiv_pos_as_xyz
'x, y, z'
'-x, y+1/2, -z'

loop_
_atom_site_label
_atom_site_type_symbol
_atom_site_fract_x
_atom_site_fract_y
_atom_site_fract_z
_atom_site_U_iso_or_equiv
_atom_site_adp_type
_atom_site_occupancy
_atom_site_symmetry_multiplicity
_atom_site_calc_flag
_atom_site_refinement_flags
C1 C 0.8478(8) 0.3852(5) 1.4054(8) 0.035(2) Uani 1 1 d .
C2 C 0.6940(10) 0.2786(6) 1.2829(9) 0.037(2) Uani 1 1 d .
C3 C 0.9363(14) 0.2886(7) 1.2420(11) 0.040(3) Uani 1 1 d .
C4 C 0.8619(7) 0.3652(6) 1.0450(6) 0.0306(16) Uani 1 1 d .
C5 C 0.9640(11) 0.4535(11) 1.2451(9) 0.044(4) Uani 1 1 d .
C6 C 0.7431(10) 0.4914(6) 1.1221(9) 0.039(2) Uani 1 1 d .
C7 C 0.6276(11) 0.4342(6) 1.2897(9) 0.042(2) Uani 1 1 d .
C8 C 0.6247(9) 0.3505(7) 1.0769(8) 0.044(2) Uani 1 1 d .
C9 C 1.2149(11) 0.2661(8) 0.9448(10) 0.056(3) Uani 1 1 d .
H9 H 1.2278 0.2147 0.9206 0.067 Uiso 1 1 calc R
C10 C 1.2466(14) 0.3630(8) 1.0937(11) 0.085(4) Uani 1 1 d D
H10A H 1.2347 0.3990 1.0271 0.127 Uiso 1 1 calc R
H10B H 1.3241 0.3771 1.1473 0.127 Uiso 1 1 calc R
H10C H 1.1717 0.3653 1.1362 0.127 Uiso 1 1 calc R
C11 C 1.3242(14) 0.2259(10) 1.1321(14) 0.088(5) Uani 1 1 d .
H11A H 1.3720 0.1899 1.0885 0.131 Uiso 1 1 calc R
H11B H 1.2589 0.1977 1.1685 0.131 Uiso 1 1 calc R
H11C H 1.3837 0.2514 1.1937 0.131 Uiso 1 1 calc R
C12 C 1.2710(13) 0.3636(12) 0.6381(12) 0.082(2) Uani 1 1 d U
H12 H 1.3138 0.3404 0.7078 0.099 Uiso 1 1 calc R
C13 C 0.9843(13) 0.2039(6) 0.5556(11) 0.053(3) Uani 1 1 d .
H13 H 0.9031 0.2191 0.5153 0.063 Uiso 1 1 calc R
C14 C 1.1628(16) 0.1149(9) 0.5891(16) 0.085(5) Uani 1 1 d .
H14A H 1.2231 0.1581 0.5895 0.127 Uiso 1 1 calc R
H14B H 1.1955 0.0707 0.5488 0.127 Uiso 1 1 calc R
H14C H 1.1540 0.1006 0.6705 0.127 Uiso 1 1 calc R
C15 C 0.964(2) 0.0896(9) 0.4326(15) 0.099(6) Uani 1 1 d .
H15A H 0.8924 0.1187 0.3896 0.148 Uiso 1 1 calc R
H15B H 0.9305 0.0440 0.4688 0.148 Uiso 1 1 calc R
H15C H 1.0229 0.0735 0.3778 0.148 Uiso 1 1 calc R
C16 C 0.7001(11) 0.2432(7) 0.7778(11) 0.045(3) Uani 1 1 d .
H16 H 0.6802 0.2723 0.8432 0.054 Uiso 1 1 calc R
C17 C 0.5210(14) 0.1567(12) 0.8077(17) 0.101(6) Uani 1 1 d .
H17A H 0.4962 0.1997 0.8553 0.152 Uiso 1 1 calc R
H17B H 0.5459 0.1124 0.8590 0.152 Uiso 1 1 calc R
H17C H 0.4481 0.1424 0.7487 0.152 Uiso 1 1 calc R
C18 C 0.6654(19) 0.1292(10) 0.6504(18) 0.100(6) Uani 1 1 d .
H18A H 0.6555 0.1580 0.5760 0.150 Uiso 1 1 calc R
H18B H 0.6083 0.0843 0.6424 0.150 Uiso 1 1 calc R
H18C H 0.7548 0.1121 0.6695 0.150 Uiso 1 1 calc R
C19 C 0.6756(14) 0.4613(8) 0.7808(14) 0.062(4) Uani 1 1 d .
H19 H 0.6687 0.4364 0.8536 0.074 Uiso 1 1 calc R
C20 C 0.4746(17) 0.5241(13) 0.8071(16) 0.097(6) Uani 1 1 d .
H20A H 0.3925 0.5113 0.7595 0.146 Uiso 1 1 calc R
H20B H 0.4747 0.5785 0.8299 0.146 Uiso 1 1 calc R
H20C H 0.4862 0.4919 0.8782 0.146 Uiso 1 1 calc R
C21 C 0.589(2) 0.5576(16) 0.6350(17) 0.157(13) Uani 1 1 d .
H21A H 0.6781 0.5579 0.6172 0.235 Uiso 1 1 calc R
H21B H 0.5632 0.6103 0.6513 0.235 Uiso 1 1 calc R
H21C H 0.5323 0.5370 0.5671 0.235 Uiso 1 1 calc R
C22 C 1.0119(11) 0.5321(6) 0.9057(10) 0.045(3) Uani 1 1 d .
H22 H 0.9280 0.5253 0.9261 0.054 Uiso 1 1 calc R
C23 C 1.0355(17) 0.6398(8) 1.0466(12) 0.079(5) Uani 1 1 d .
H23A H 1.0591 0.6932 1.0318 0.118 Uiso 1 1 calc R
H23B H 1.0747 0.6244 1.1259 0.118 Uiso 1 1 calc R
H23C H 0.9418 0.6356 1.0408 0.118 Uiso 1 1 calc R
C24 C 1.2092(15) 0.6058(11) 0.9251(18) 0.102(6) Uani 1 1 d .
H24A H 1.2693 0.5647 0.9541 0.153 Uiso 1 1 calc R
H24B H 1.2406 0.6551 0.9599 0.153 Uiso 1 1 calc R
H24C H 1.2026 0.6090 0.8390 0.153 Uiso 1 1 calc R
C25 C 1.447(2) 0.3198(13) 0.5365(19) 0.120(5) Uani 1 1 d U
H25A H 1.5099 0.3601 0.5274 0.180 Uiso 1 1 calc R
H25B H 1.4385 0.2855 0.4678 0.180 Uiso 1 1 calc R
H25C H 1.4747 0.2900 0.6082 0.180 Uiso 1 1 calc R
C26 C 1.252(2) 0.3965(14) 0.4379(17) 0.124(5) Uani 1 1 d U
H26A H 1.2347 0.3587 0.3741 0.186 Uiso 1 1 calc R
H26B H 1.3100 0.4365 0.4147 0.186 Uiso 1 1 calc R
H26C H 1.1716 0.4201 0.4533 0.186 Uiso 1 1 calc R
Mo1 Mo 0.78760(6) 0.38031(4) 1.21491(6) 0.02605(18) Uani 1 1 d .
N1 N 0.8781(8) 0.3847(5) 1.5103(6) 0.0397(19) Uani 1 1 d .
N2 N 0.6461(11) 0.2251(7) 1.3223(11) 0.069(3) Uani 1 1 d .
N3 N 1.0228(13) 0.2454(8) 1.2580(12) 0.071(4) Uani 1 1 d .
N4 N 0.8990(7) 0.3585(6) 0.9530(6) 0.0396(17) Uani 1 1 d .
N5 N 1.0531(12) 0.4908(8) 1.2580(10) 0.061(3) Uani 1 1 d .
N6 N 0.7181(11) 0.5493(6) 1.0697(9) 0.060(3) Uani 1 1 d .
N7 N 0.5445(11) 0.4647(8) 1.3306(11) 0.077(4) Uani 1 1 d .
N8 N 0.5451(9) 0.3350(7) 1.0019(8) 0.068(3) Uani 1 1 d .
N9 N 1.0820(9) 0.5890(5) 0.9588(8) 0.045(2) Uani 1 1 d .
N10 N 1.2607(8) 0.2848(6) 1.0499(8) 0.051(2) Uani 1 1 d D
N11 N 1.3144(11) 0.3575(10) 0.5460(10) 0.084(2) Uani 1 1 d U
N12 N 1.0329(12) 0.1385(5) 0.5249(9) 0.055(3) Uani 1 1 d .
N13 N 0.6312(10) 0.1802(6) 0.7472(9) 0.057(3) Uani 1 1 d .
N14 N 0.5812(11) 0.5096(7) 0.7373(11) 0.068(3) Uani 1 1 d .
O1 O 1.0466(8) 0.4865(4) 0.8311(7) 0.052(2) Uani 1 1 d .
O2 O 1.1514(8) 0.3124(5) 0.8681(6) 0.060(2) Uani 1 1 d .
O3 O 1.1576(8) 0.4051(5) 0.6413(7) 0.0634(19) Uani 1 1 d U
O4 O 1.0375(8) 0.2474(5) 0.6342(8) 0.061(2) Uani 1 1 d .
O5 O 0.7894(10) 0.2661(6) 0.7247(9) 0.058(3) Uani 1 1 d .
O6 O 0.7762(10) 0.4466(6) 0.7295(8) 0.056(3) Uani 1 1 d .
Pr1 Pr 0.97001(4) 0.36411(2) 0.73683(3) 0.02674(13) Uani 1 1 d .

loop_
_atom_site_aniso_label
_atom_site_aniso_U_11
_atom_site_aniso_U_22
_atom_site_aniso_U_33
_atom_site_aniso_U_23
_atom_site_aniso_U_13
_atom_site_aniso_U_12
C1 0.030(4) 0.037(5) 0.038(5) -0.002(4) 0.010(4) 0.003(4)
C2 0.042(6) 0.036(5) 0.031(5) 0.001(4) 0.003(4) -0.007(4)
C3 0.048(7) 0.031(5) 0.040(7) 0.003(4) 0.007(5) 0.000(5)
C4 0.035(4) 0.037(4) 0.021(4) 0.007(5) 0.008(3) -0.005(5)
C5 0.034(7) 0.085(11) 0.012(5) 0.001(5) 0.004(4) -0.009(6)
C6 0.042(5) 0.038(5) 0.038(6) 0.005(4) 0.011(4) 0.003(4)
C7 0.047(6) 0.059(6) 0.023(5) 0.010(4) 0.008(4) 0.009(5)
C8 0.037(5) 0.067(7) 0.026(4) -0.004(5) -0.002(4) -0.002(5)
C9 0.054(7) 0.065(7) 0.050(7) 0.007(6) 0.012(6) 0.001(6)
C10 0.089(9) 0.110(11) 0.059(7) -0.013(11) 0.021(6) -0.010(12)
C11 0.055(8) 0.104(12) 0.098(12) 0.045(10) -0.009(8) 0.011(8)
C12 0.080(3) 0.086(3) 0.084(3) 0.002(3) 0.026(3) 0.003(3)
C13 0.067(8) 0.034(6) 0.057(7) -0.013(5) 0.011(6) 0.006(5)
C14 0.082(11) 0.064(9) 0.110(14) -0.018(9) 0.017(9) 0.011(8)
C15 0.168(19) 0.047(8) 0.076(12) -0.024(8) -0.004(11) -0.010(10)
C16 0.040(6) 0.054(6) 0.041(6) -0.003(5) 0.003(5) -0.011(5)
C17 0.045(8) 0.130(16) 0.128(15) 0.017(13) 0.009(9) -0.037(10)
C18 0.107(13) 0.082(11) 0.114(15) -0.038(10) 0.022(11) -0.037(10)
C19 0.071(10) 0.057(7) 0.055(8) 0.012(6) 0.002(7) 0.015(7)
C20 0.077(11) 0.142(17) 0.079(12) -0.026(11) 0.032(9) 0.016(11)
C21 0.20(2) 0.21(3) 0.080(13) 0.086(15) 0.072(15) 0.14(2)
C22 0.054(6) 0.035(5) 0.047(6) -0.011(5) 0.007(5) -0.014(5)
C23 0.126(14) 0.051(8) 0.070(10) -0.023(7) 0.055(9) -0.019(8)
C24 0.066(10) 0.097(12) 0.150(18) -0.049(12) 0.036(10) -0.024(9)
C25 0.116(6) 0.121(6) 0.126(6) 0.006(4) 0.026(4) 0.005(4)
C26 0.122(6) 0.125(6) 0.123(6) 0.002(4) 0.010(4) 0.001(4)
Mo1 0.0283(3) 0.0334(4) 0.0171(3) 0.0010(3) 0.0056(2) 0.0018(3)
N1 0.051(4) 0.052(5) 0.015(3) -0.002(3) 0.000(3) 0.013(4)
N2 0.066(7) 0.057(7) 0.082(8) 0.018(6) 0.005(6) -0.014(6)
N3 0.056(8) 0.070(8) 0.088(10) 0.015(6) 0.019(7) 0.029(6)
N4 0.043(4) 0.046(4) 0.029(4) -0.006(4) 0.003(3) 0.004(5)
N5 0.049(7) 0.084(8) 0.047(7) 0.006(5) 0.000(5) -0.026(6)
N6 0.073(7) 0.049(5) 0.062(7) 0.020(5) 0.023(5) 0.009(5)
N7 0.057(7) 0.108(9) 0.074(8) 0.020(7) 0.039(6) 0.039(7)
N8 0.035(5) 0.127(11) 0.045(5) -0.004(6) 0.012(4) -0.019(5)
N9 0.055(6) 0.035(4) 0.046(5) -0.005(4) 0.013(4) -0.011(4)
N10 0.040(5) 0.077(7) 0.033(5) 0.014(5) -0.003(4) 0.002(4)
N11 0.081(3) 0.093(4) 0.082(4) 0.004(3) 0.031(3) 0.008(3)
N12 0.087(8) 0.031(5) 0.049(7) -0.004(4) 0.019(6) -0.004(5)
N13 0.063(6) 0.051(5) 0.055(6) -0.001(5) 0.008(5) -0.017(5)
N14 0.057(7) 0.072(8) 0.077(8) 0.002(6) 0.015(6) 0.029(6)
O1 0.081(6) 0.035(4) 0.046(5) -0.012(3) 0.024(4) -0.007(4)
O2 0.058(5) 0.082(6) 0.037(4) 0.014(4) -0.005(3) 0.011(4)
O3 0.062(3) 0.065(3) 0.068(3) 0.001(3) 0.025(3) 0.002(3)
O4 0.068(5) 0.039(4) 0.076(6) -0.032(4) 0.006(4) 0.006(4)
O5 0.061(6) 0.058(6) 0.055(6) -0.007(4) 0.005(5) -0.024(4)
O6 0.060(6) 0.075(6) 0.035(5) 0.009(4) 0.012(4) 0.043(5)
Pr1 0.0357(2) 0.0270(2) 0.0179(2) -0.00147(18) 0.00496(15) 0.0020(2)

loop_
_atom_type_symbol
_atom_type_description
_atom_type_scat_dispersion_real
_atom_type_scat_dispersion_imag
_atom_type_scat_source
C C 0.0033 0.0016 'International Tables Vol C Tables 4.2.6.8 and 6.1.1.4'
H H 0.0000 0.0000 'International Tables Vol C Tables 4.2.6.8 and 6.1.1.4'
Mo Mo -1.6832 0.6857 'International Tables Vol C Tables 4.2.6.8 and 6.1.1.4'
N N 0.0061 0.0033 'International Tables Vol C Tables 4.2.6.8 and 6.1.1.4'
O O 0.0106 0.0060 'International Tables Vol C Tables 4.2.6.8 and 6.1.1.4'
Pr Pr -0.2180 2.8214 'International Tables Vol C Tables 4.2.6.8 and 6.1.1.4'

loop_
_geom_angle_atom_site_label_1
_geom_angle_atom_site_label_2
_geom_angle_atom_site_label_3
_geom_angle
_geom_angle_site_symmetry_1
_geom_angle_site_symmetry_3
N1 C1 Mo1 177.1(8) . .
N2 C2 Mo1 178.0(10) . .
N3 C3 Mo1 174.0(14) . .
N4 C4 Mo1 178.1(9) . .
N5 C5 Mo1 178.6(10) . .
N6 C6 Mo1 178.0(10) . .
N7 C7 Mo1 178.0(12) . .
N8 C8 Mo1 176.6(8) . .
N10 C9 O2 124.8(12) . .
N10 C9 H9 117.6 . .
O2 C9 H9 117.6 . .
N10 C10 H10A 109.5 . .
N10 C10 H10B 109.5 . .
H10A C10 H10B 109.5 . .
N10 C10 H10C 109.5 . .
H10A C10 H10C 109.5 . .
H10B C10 H10C 109.5 . .
N10 C11 H11A 109.5 . .
N10 C11 H11B 109.5 . .
H11A C11 H11B 109.5 . .
N10 C11 H11C 109.5 . .
H11A C11 H11C 109.5 . .
H11B C11 H11C 109.5 . .
N11 C12 O3 119.5(15) . .
N11 C12 H12 120.2 . .
O3 C12 H12 120.2 . .
O4 C13 N12 124.4(13) . .
O4 C13 H13 117.8 . .
N12 C13 H13 117.8 . .
N12 C14 H14A 109.5 . .
N12 C14 H14B 109.5 . .
H14A C14 H14B 109.5 . .
N12 C14 H14C 109.5 . .
H14A C14 H14C 109.5 . .
H14B C14 H14C 109.5 . .
N12 C15 H15A 109.5 . .
N12 C15 H15B 109.5 . .
H15A C15 H15B 109.5 . .
N12 C15 H15C 109.5 . .
H15A C15 H15C 109.5 . .
H15B C15 H15C 109.5 . .
O5 C16 N13 123.4(12) . .
O5 C16 H16 118.3 . .
N13 C16 H16 118.3 . .
N13 C17 H17A 109.5 . .
N13 C17 H17B 109.5 . .
H17A C17 H17B 109.5 . .
N13 C17 H17C 109.5 . .
H17A C17 H17C 109.5 . .
H17B C17 H17C 109.5 . .
N13 C18 H18A 109.5 . .
N13 C18 H18B 109.5 . .
H18A C18 H18B 109.5 . .
N13 C18 H18C 109.5 . .
H18A C18 H18C 109.5 . .
H18B C18 H18C 109.5 . .
O6 C19 N14 124.0(13) . .
O6 C19 H19 118.0 . .
N14 C19 H19 118.0 . .
N14 C20 H20A 109.5 . .
N14 C20 H20B 109.5 . .
H20A C20 H20B 109.5 . .
N14 C20 H20C 109.5 . .
H20A C20 H20C 109.5 . .
H20B C20 H20C 109.5 . .
N14 C21 H21A 109.5 . .
N14 C21 H21B 109.5 . .
H21A C21 H21B 109.5 . .
N14 C21 H21C 109.5 . .
H21A C21 H21C 109.5 . .
H21B C21 H21C 109.5 . .
O1 C22 N9 125.9(11) . .
O1 C22 H22 117.0 . .
N9 C22 H22 117.0 . .
N9 C23 H23A 109.5 . .
N9 C23 H23B 109.5 . .
H23A C23 H23B 109.5 . .
N9 C23 H23C 109.5 . .
H23A C23 H23C 109.5 . .
H23B C23 H23C 109.5 . .
N9 C24 H24A 109.5 . .
N9 C24 H24B 109.5 . .
H24A C24 H24B 109.5 . .
N9 C24 H24C 109.5 . .
H24A C24 H24C 109.5 . .
H24B C24 H24C 109.5 . .
N11 C25 H25A 109.5 . .
N11 C25 H25B 109.5 . .
H25A C25 H25B 109.5 . .
N11 C25 H25C 109.5 . .
H25A C25 H25C 109.5 . .
H25B C25 H25C 109.5 . .
N11 C26 H26A 109.5 . .
N11 C26 H26B 109.5 . .
H26A C26 H26B 109.5 . .
N11 C26 H26C 109.5 . .
H26A C26 H26C 109.5 . .
H26B C26 H26C 109.5 . .
C1 Mo1 C7 74.2(4) . .
C1 Mo1 C4 142.6(3) . .
C7 Mo1 C4 140.8(3) . .
C1 Mo1 C2 76.2(3) . .
C7 Mo1 C2 78.6(4) . .
C4 Mo1 C2 116.2(4) . .
C1 Mo1 C6 117.2(4) . .
C7 Mo1 C6 72.2(4) . .
C4 Mo1 C6 76.0(4) . .
C2 Mo1 C6 141.8(4) . .
C1 Mo1 C3 77.7(4) . .
C7 Mo1 C3 144.2(4) . .
C4 Mo1 C3 73.2(4) . .
C2 Mo1 C3 73.6(4) . .
C6 Mo1 C3 141.9(4) . .
C1 Mo1 C8 143.7(3) . .
C7 Mo1 C8 79.7(4) . .
C4 Mo1 C8 71.1(3) . .
C2 Mo1 C8 74.2(4) . .
C6 Mo1 C8 76.8(4) . .
C3 Mo1 C8 112.9(4) . .
C1 Mo1 C5 72.8(4) . .
C7 Mo1 C5 111.1(5) . .
C4 Mo1 C5 79.5(4) . .
C2 Mo1 C5 143.0(4) . .
C6 Mo1 C5 72.3(5) . .
C3 Mo1 C5 80.4(4) . .
C8 Mo1 C5 141.5(4) . .
C1 N1 Pr1 170.5(7) . 1_556
C4 N4 Pr1 171.7(9) . .
C22 N9 C23 123.0(11) . .
C22 N9 C24 119.6(10) . .
C23 N9 C24 117.4(11) . .
C9 N10 C10 121.1(10) . .
C9 N10 C11 120.2(12) . .
C10 N10 C11 118.6(11) . .
C12 N11 C26 120.9(16) . .
C12 N11 C25 123.1(15) . .
C26 N11 C25 115.4(13) . .
C13 N12 C15 121.4(12) . .
C13 N12 C14 117.5(12) . .
C15 N12 C14 121.1(12) . .
C16 N13 C17 122.2(12) . .
C16 N13 C18 120.2(11) . .
C17 N13 C18 117.6(13) . .
C19 N14 C21 122.5(13) . .
C19 N14 C20 118.7(14) . .
C21 N14 C20 118.1(13) . .
C22 O1 Pr1 137.2(7) . .
C9 O2 Pr1 158.2(8) . .
C12 O3 Pr1 126.5(9) . .
C13 O4 Pr1 134.7(8) . .
C16 O5 Pr1 142.3(8) . .
C19 O6 Pr1 144.2(9) . .
O2 Pr1 O1 82.3(3) . .
O2 Pr1 O6 143.5(3) . .
O1 Pr1 O6 74.6(3) . .
O2 Pr1 O3 77.1(3) . .
O1 Pr1 O3 73.5(3) . .
O6 Pr1 O3 121.1(3) . .
O2 Pr1 O4 75.0(3) . .
O1 Pr1 O4 144.0(3) . .
O6 Pr1 O4 137.6(3) . .
O3 Pr1 O4 74.4(3) . .
O2 Pr1 O5 107.6(3) . .
O1 Pr1 O5 142.9(3) . .
O6 Pr1 O5 77.4(3) . .
O3 Pr1 O5 143.1(3) . .
O4 Pr1 O5 71.8(3) . .
O2 Pr1 N1 143.2(2) . 1_554
O1 Pr1 N1 111.3(3) . 1_554
O6 Pr1 N1 72.7(3) . 1_554
O3 Pr1 N1 74.7(3) . 1_554
O4 Pr1 N1 74.9(3) . 1_554
O5 Pr1 N1 82.4(3) . 1_554
O2 Pr1 N4 73.1(2) . .
O1 Pr1 N4 75.1(3) . .
O6 Pr1 N4 73.8(3) . .
O3 Pr1 N4 138.9(3) . .
O4 Pr1 N4 122.6(3) . .
O5 Pr1 N4 74.1(3) . .
N1 Pr1 N4 142.5(2) 1_554 .

loop_
_geom_bond_atom_site_label_1
_geom_bond_atom_site_label_2
_geom_bond_distance
_geom_bond_site_symmetry_2
C1 N1 1.174(11) .
C1 Mo1 2.141(9) .
C2 N2 1.150(14) .
C2 Mo1 2.166(10) .
C3 N3 1.148(18) .
C3 Mo1 2.174(13) .
C4 N4 1.153(9) .
C4 Mo1 2.162(7) .
C5 N5 1.107(17) .
C5 Mo1 2.187(14) .
C6 N6 1.156(13) .
C6 Mo1 2.173(10) .
C7 N7 1.147(14) .
C7 Mo1 2.150(10) .
C8 N8 1.121(12) .
C8 Mo1 2.178(9) .
C9 N10 1.247(13) .
C9 O2 1.276(14) .
C9 H9 0.9300 .
C10 N10 1.431(9) .
C10 H10A 0.9600 .
C10 H10B 0.9600 .
C10 H10C 0.9600 .
C11 N10 1.452(15) .
C11 H11A 0.9600 .
C11 H11B 0.9600 .
C11 H11C 0.9600 .
C12 N11 1.183(14) .
C12 O3 1.367(17) .
C12 H12 0.9300 .
C13 O4 1.220(14) .
C13 N12 1.286(14) .
C13 H13 0.9300 .
C14 N12 1.48(2) .
C14 H14A 0.9600 .
C14 H14B 0.9600 .
C14 H14C 0.9600 .
C15 N12 1.435(17) .
C15 H15A 0.9600 .
C15 H15B 0.9600 .
C15 H15C 0.9600 .
C16 O5 1.224(15) .
C16 N13 1.304(15) .
C16 H16 0.9300 .
C17 N13 1.453(17) .
C17 H17A 0.9600 .
C17 H17B 0.9600 .
C17 H17C 0.9600 .
C18 N13 1.467(18) .
C18 H18A 0.9600 .
C18 H18B 0.9600 .
C18 H18C 0.9600 .
C19 O6 1.275(17) .
C19 N14 1.312(17) .
C19 H19 0.9300 .
C20 N14 1.453(19) .
C20 H20A 0.9600 .
C20 H20B 0.9600 .
C20 H20C 0.9600 .
C21 N14 1.419(19) .
C21 H21A 0.9600 .
C21 H21B 0.9600 .
C21 H21C 0.9600 .
C22 O1 1.228(12) .
C22 N9 1.301(13) .
C22 H22 0.9300 .
C23 N9 1.438(14) .
C23 H23A 0.9600 .
C23 H23B 0.9600 .
C23 H23C 0.9600 .
C24 N9 1.439(17) .
C24 H24A 0.9600 .
C24 H24B 0.9600 .
C24 H24C 0.9600 .
C25 N11 1.52(2) .
C25 H25A 0.9600 .
C25 H25B 0.9600 .
C25 H25C 0.9600 .
C26 N11 1.45(2) .
C26 H26A 0.9600 .
C26 H26B 0.9600 .
C26 H26C 0.9600 .
N1 Pr1 2.608(7) 1_556
N4 Pr1 2.625(7) .
O1 Pr1 2.415(7) .
O2 Pr1 2.379(7) .
O3 Pr1 2.432(7) .
O4 Pr1 2.440(7) .
O5 Pr1 2.484(9) .
O6 Pr1 2.428(8) .
Pr1 N1 2.608(7) 1_554

loop_
_geom_torsion_atom_site_label_1
_geom_torsion_atom_site_label_2
_geom_torsion_atom_site_label_3
_geom_torsion_atom_site_label_4
_geom_torsion
_geom_torsion_site_symmetry_4
N1 C1 Mo1 C7 87(14) .
N1 C1 Mo1 C4 -110(14) .
N1 C1 Mo1 C2 5(14) .
N1 C1 Mo1 C6 147(14) .
N1 C1 Mo1 C3 -71(14) .
N1 C1 Mo1 C8 41(15) .
N1 C1 Mo1 C5 -155(14) .
N7 C7 Mo1 C1 65(29) .
N7 C7 Mo1 C4 -99(29) .
N7 C7 Mo1 C2 144(29) .
N7 C7 Mo1 C6 -61(29) .
N7 C7 Mo1 C3 104(29) .
N7 C7 Mo1 C8 -141(29) .
N7 C7 Mo1 C5 1(29) .
N4 C4 Mo1 C1 -146(28) .
N4 C4 Mo1 C7 8(28) .
N4 C4 Mo1 C2 112(28) .
N4 C4 Mo1 C6 -29(28) .
N4 C4 Mo1 C3 174(100) .
N4 C4 Mo1 C8 52(28) .
N4 C4 Mo1 C5 -103(28) .
N2 C2 Mo1 C1 -3(30) .
N2 C2 Mo1 C7 -79(30) .
N2 C2 Mo1 C4 139(30) .
N2 C2 Mo1 C6 -120(30) .
N2 C2 Mo1 C3 78(30) .
N2 C2 Mo1 C8 -162(30) .
N2 C2 Mo1 C5 31(30) .
N6 C6 Mo1 C1 -173(26) .
N6 C6 Mo1 C7 -112(26) .
N6 C6 Mo1 C4 44(26) .
N6 C6 Mo1 C2 -70(27) .
N6 C6 Mo1 C3 81(27) .
N6 C6 Mo1 C8 -29(26) .
N6 C6 Mo1 C5 128(26) .
N3 C3 Mo1 C1 -73(11) .
N3 C3 Mo1 C7 -111(11) .
N3 C3 Mo1 C4 84(11) .
N3 C3 Mo1 C2 -152(11) .
N3 C3 Mo1 C6 46(11) .
N3 C3 Mo1 C8 144(11) .
N3 C3 Mo1 C5 2(11) .
N8 C8 Mo1 C1 -163(19) .
N8 C8 Mo1 C7 153(19) .
N8 C8 Mo1 C4 -1(19) .
N8 C8 Mo1 C2 -126(19) .
N8 C8 Mo1 C6 79(19) .
N8 C8 Mo1 C3 -62(19) .
N8 C8 Mo1 C5 42(19) .
N5 C5 Mo1 C1 -177(100) .
N5 C5 Mo1 C7 -112(65) .
N5 C5 Mo1 C4 28(65) .
N5 C5 Mo1 C2 149(64) .
N5 C5 Mo1 C6 -50(65) .
N5 C5 Mo1 C3 103(65) .
N5 C5 Mo1 C8 -12(65) .
Mo1 C1 N1 Pr1 68(16) 1_556
Mo1 C4 N4 Pr1 28(32) .
O1 C22 N9 C23 -179.3(12) .
O1 C22 N9 C24 4(2) .
O2 C9 N10 C10 -0.9(18) .
O2 C9 N10 C11 176.1(12) .
O3 C12 N11 C26 3(3) .
O3 C12 N11 C25 173.6(16) .
O4 C13 N12 C15 179.1(13) .
O4 C13 N12 C14 0(2) .
O5 C16 N13 C17 -176.6(14) .
O5 C16 N13 C18 5(2) .
O6 C19 N14 C21 -8(3) .
O6 C19 N14 C20 -177.3(15) .
N9 C22 O1 Pr1 167.4(8) .
N10 C9 O2 Pr1 -114(2) .
N11 C12 O3 Pr1 133.5(15) .
N12 C13 O4 Pr1 -170.3(8) .
N13 C16 O5 Pr1 -171.6(10) .
N14 C19 O6 Pr1 -172.6(11) .
C9 O2 Pr1 O1 134(2) .
C9 O2 Pr1 O6 83(2) .
C9 O2 Pr1 O3 -152(2) .
C9 O2 Pr1 O4 -74(2) .
C9 O2 Pr1 O5 -10(2) .
C9 O2 Pr1 N1 -111(2) 1_554
C9 O2 Pr1 N4 57(2) .
C22 O1 Pr1 O2 -106.0(11) .
C22 O1 Pr1 O6 45.5(11) .
C22 O1 Pr1 O3 175.3(12) .
C22 O1 Pr1 O4 -157.1(10) .
C22 O1 Pr1 O5 3.2(14) .
C22 O1 Pr1 N1 109.5(11) 1_554
C22 O1 Pr1 N4 -31.5(11) .
C19 O6 Pr1 O2 -46(2) .
C19 O6 Pr1 O1 -98.6(17) .
C19 O6 Pr1 O3 -157.9(16) .
C19 O6 Pr1 O4 100.9(16) .
C19 O6 Pr1 O5 56.8(16) .
C19 O6 Pr1 N1 142.8(18) 1_554
C19 O6 Pr1 N4 -20.0(16) .
C12 O3 Pr1 O2 35.2(11) .
C12 O3 Pr1 O1 120.9(11) .
C12 O3 Pr1 O6 -179.2(10) .
C12 O3 Pr1 O4 -42.6(10) .
C12 O3 Pr1 O5 -67.0(12) .
C12 O3 Pr1 N1 -120.8(11) 1_554
C12 O3 Pr1 N4 79.4(11) .
C13 O4 Pr1 O2 158.8(13) .
C13 O4 Pr1 O1 -148.2(11) .
C13 O4 Pr1 O6 -1.4(14) .
C13 O4 Pr1 O3 -120.7(12) .
C13 O4 Pr1 O5 44.2(12) .
C13 O4 Pr1 N1 -42.7(12) 1_554
C13 O4 Pr1 N4 100.7(12) .
C16 O5 Pr1 O2 82.1(16) .
C16 O5 Pr1 O1 -18.8(18) .
C16 O5 Pr1 O6 -60.4(15) .
C16 O5 Pr1 O3 173.9(13) .
C16 O5 Pr1 O4 149.2(16) .
C16 O5 Pr1 N1 -134.3(16) 1_554
C16 O5 Pr1 N4 16.1(15) .
C4 N4 Pr1 O2 134(5) .
C4 N4 Pr1 O1 48(5) .
C4 N4 Pr1 O6 -30(5) .
C4 N4 Pr1 O3 89(5) .
C4 N4 Pr1 O4 -166(5) .
C4 N4 Pr1 O5 -111(5) .
C4 N4 Pr1 N1 -58(5) 1_554
